data_8103467
loop_
_publ_author_name
'Somer, M.'
'Peters, K.'
'Popp, T.'
'von Schnering, H.G.'

_publ_section_title
;
 Crystal structure of sodium diphosphidoborate
;
_journal_name_full 'Zeitschrift fuer Kristallographie (149,1979-)'
_journal_page_first 281
_journal_page_last 282
_journal_volume 193
_journal_year 1990
_chemical_formula_sum 'B Na3 P2'
_chemical_name_systematic 'Na3 (B P2)'
_space_group_IT_number 14
_symmetry_space_group_name_Hall '-P 2ybc'
_symmetry_space_group_name_H-M 'P 1 21/c 1'
_cell_angle_alpha 90
_cell_angle_beta 111.03
_cell_angle_gamma 90
_cell_formula_units_Z 4
_cell_length_a 6.9947
_cell_length_b 9.2789
_cell_length_c 9.159
_cell_volume 554.853
_citation_journal_id_ASTM ZEKRDZ
_cod_data_source_file boron0-1_372.cif
_cod_data_source_block B1Na3P2
_cod_original_cell_volume 554.8531
_cod_original_formula_sum 'B1 Na3 P2'
_cod_database_code 8103467

loop_
_symmetry_equiv_pos_as_xyz
x,y,z
-x,y+1/2,-z+1/2
-x,-y,-z
x,-y-1/2,z-1/2

loop_
_atom_site_label
_atom_site_type_symbol
_atom_site_fract_x
_atom_site_fract_y
_atom_site_fract_z
_atom_site_occupancy
_atom_site_U_iso_or_equiv
Na1 Na+1 -0.26386 0.78671 0.31759 1 0.0
Na3 Na+1 0.77839 0.02737 0.61147 1 0.0
P2 P-3 0.44612 0.56208 0.23144 1 0.0
B1 B+3 0.2244 0.6712 0.18216 1 0.0
Na2 Na+1 0.75637 0.43062 0.52174 1 0.0
P1 P-3 -0.00196 0.77498 0.13551 1 0.0
